data_2015154
loop_
_publ_author_name
'Lutz, Martin'
'Spek, Anthony L.'

_publ_section_title
;
 2,6-Di-<i>tert</i>-butylphenol revisited at 110 K
;
_journal_coeditor_code GG1284
_journal_issue 11
_journal_name_full 'Acta Crystallographica Section C'
_journal_page_first o639
_journal_page_last o641
_journal_paper_doi 10.1107/S0108270105030325
_journal_volume 61
_journal_year 2005
_chemical_formula_iupac 'C14 H22 O'
_chemical_formula_moiety 'C14 H22 O'
_chemical_formula_sum 'C14 H22 O'
_chemical_formula_weight 206.32
_chemical_name_systematic
;
2,6-Di-tert-butylphenol
;
_space_group_IT_number 14
_symmetry_cell_setting monoclinic
_symmetry_space_group_name_Hall '-P 2ybc'
_symmetry_space_group_name_H-M 'P 1 21/c 1'
_atom_sites_solution_hydrogens difmap
_atom_sites_solution_primary direct
_atom_sites_solution_secondary difmap
_audit_creation_method SHELXL97
_cell_angle_alpha 90.00
_cell_angle_beta 103.694(3)
_cell_angle_gamma 90.00
_cell_formula_units_Z 4
_cell_length_a 7.1369(2)
_cell_length_b 18.6755(6)
_cell_length_c 9.8009(4)
_cell_measurement_reflns_used 13875
_cell_measurement_temperature 110(2)
_cell_measurement_theta_max 27.47
_cell_measurement_theta_min 2.18
_cell_volume 1269.18(8)
_computing_cell_refinement 'PEAKREF (Schreurs, 2005)'
_computing_data_collection 'COLLECT (Nonius, 1999)'
_computing_data_reduction 'EvalCCD (Duisenberg et al. 2003)'
_computing_molecular_graphics 'PLATON (Spek, 2003)'
_computing_publication_material PLATON
_computing_structure_refinement 'SHELXL97 (Sheldrick, 1997)'
_computing_structure_solution 'coordinates adapted from literature (Lazarev et al., 1992)'
_diffrn_ambient_temperature 110(2)
_diffrn_measured_fraction_theta_full 1.000
_diffrn_measured_fraction_theta_max 1.000
_diffrn_measurement_device_type 'Nonius KappaCCD area-detector'
_diffrn_measurement_method '\f and \w'
_diffrn_radiation_monochromator graphite
_diffrn_radiation_source 'rotating anode'
_diffrn_radiation_type MoK\a
_diffrn_radiation_wavelength 0.71073
_diffrn_reflns_av_R_equivalents 0.0313
_diffrn_reflns_av_sigmaI/netI 0.0166
_diffrn_reflns_limit_h_max 9
_diffrn_reflns_limit_h_min -9
_diffrn_reflns_limit_k_max 24
_diffrn_reflns_limit_k_min -23
_diffrn_reflns_limit_l_max 12
_diffrn_reflns_limit_l_min -12
_diffrn_reflns_number 27689
_diffrn_reflns_theta_full 27.49
_diffrn_reflns_theta_max 27.49
_diffrn_reflns_theta_min 2.18
_exptl_absorpt_coefficient_mu 0.065
_exptl_absorpt_correction_T_max 1.0
_exptl_absorpt_correction_T_min 0.78
_exptl_absorpt_correction_type multi-scan
_exptl_absorpt_process_details '(SADABS; Sheldrick, 2002)'
_exptl_crystal_colour yellow
_exptl_crystal_density_diffrn 1.080
_exptl_crystal_density_method 'not measured'
_exptl_crystal_description plate
_exptl_crystal_F_000 456
_exptl_crystal_size_max 0.48
_exptl_crystal_size_mid 0.48
_exptl_crystal_size_min 0.06
_refine_diff_density_max 0.334
_refine_diff_density_min -0.176
_refine_ls_extinction_method none
_refine_ls_goodness_of_fit_ref 1.027
_refine_ls_hydrogen_treatment refall
_refine_ls_matrix_type full
_refine_ls_number_parameters 224
_refine_ls_number_reflns 2912
_refine_ls_number_restraints 0
_refine_ls_restrained_S_all 1.027
_refine_ls_R_factor_all 0.0483
_refine_ls_R_factor_gt 0.0373
_refine_ls_shift/su_max 0.001
_refine_ls_shift/su_mean 0.000
_refine_ls_structure_factor_coef Fsqd
_refine_ls_weighting_details 'calc w = 1/[\s^2^(Fo^2^)+(0.0471P)^2^+0.4344P] where P=(Fo^2^+2Fc^2^)/3'
_refine_ls_weighting_scheme calc
_refine_ls_wR_factor_gt 0.0932
_refine_ls_wR_factor_ref 0.1003
_reflns_number_gt 2409
_reflns_number_total 2912
_reflns_threshold_expression I>2\s(I)
_cod_data_source_file gg1284.cif
_cod_data_source_block I
_cod_original_cell_volume 1269.19(8)
_cod_original_sg_symbol_H-M 'P 21/c'
_cod_database_code 2015154
_cod_database_fobs_code 2015154

loop_
_symmetry_equiv_pos_as_xyz
'x, y, z'
'-x, y+1/2, -z+1/2'
'-x, -y, -z'
'x, -y-1/2, z-1/2'

loop_
_atom_site_label
_atom_site_fract_x
_atom_site_fract_y
_atom_site_fract_z
_atom_site_U_iso_or_equiv
_atom_site_adp_type
_atom_site_calc_flag
_atom_site_refinement_flags
_atom_site_occupancy
_atom_site_disorder_assembly
_atom_site_disorder_group
_atom_site_type_symbol
O1 0.59379(11) 0.06999(4) 0.46293(8) 0.02165(19) Uani d . 1 . . O
C1 0.75172(14) 0.11423(5) 0.46966(10) 0.0158(2) Uani d . 1 . . C
C2 0.75369(14) 0.15427(5) 0.34740(10) 0.0159(2) Uani d . 1 . . C
C3 0.91446(16) 0.19748(6) 0.35162(11) 0.0199(2) Uani d . 1 . . C
C4 1.06521(16) 0.20153(6) 0.47096(12) 0.0219(2) Uani d . 1 . . C
C5 1.05789(15) 0.16235(6) 0.58973(11) 0.0201(2) Uani d . 1 . . C
C6 0.90145(14) 0.11771(5) 0.59324(10) 0.0166(2) Uani d . 1 . . C
C7 0.58678(15) 0.15051(6) 0.21439(10) 0.0184(2) Uani d . 1 . . C
C8 0.39702(16) 0.17560(7) 0.24882(12) 0.0245(2) Uani d . 1 . . C
C9 0.62340(19) 0.19935(6) 0.09685(12) 0.0256(3) Uani d . 1 . . C
C10 0.56499(17) 0.07353(6) 0.15534(11) 0.0224(2) Uani d . 1 . . C
C11 0.89510(16) 0.07443(6) 0.72660(11) 0.0197(2) Uani d . 1 . . C
C12 0.71931(19) 0.09670(7) 0.78393(12) 0.0266(3) Uani d . 1 . . C
C13 1.07468(19) 0.08910(7) 0.84618(12) 0.0289(3) Uani d . 1 . . C
C14 0.89455(18) -0.00696(6) 0.69739(12) 0.0241(2) Uani d . 1 . . C
H1O 0.606(3) 0.0479(10) 0.540(2) 0.056(5) Uiso d . 1 . . H
H3 0.9234(19) 0.2256(7) 0.2717(14) 0.024(3) Uiso d . 1 . . H
H4 1.1758(19) 0.2320(7) 0.4714(14) 0.024(3) Uiso d . 1 . . H
H5 1.166(2) 0.1657(7) 0.6725(14) 0.027(3) Uiso d . 1 . . H
H8A 0.362(2) 0.1468(7) 0.3251(15) 0.028(3) Uiso d . 1 . . H
H8B 0.289(2) 0.1731(8) 0.1619(16) 0.035(4) Uiso d . 1 . . H
H8C 0.407(2) 0.2261(8) 0.2783(15) 0.030(4) Uiso d . 1 . . H
H9A 0.630(2) 0.2506(9) 0.1242(16) 0.037(4) Uiso d . 1 . . H
H9B 0.513(2) 0.1930(7) 0.0130(15) 0.031(4) Uiso d . 1 . . H
H9C 0.743(2) 0.1856(7) 0.0680(14) 0.027(3) Uiso d . 1 . . H
H10A 0.458(2) 0.0717(7) 0.0700(16) 0.033(4) Uiso d . 1 . . H
H10B 0.683(2) 0.0590(7) 0.1280(15) 0.030(3) Uiso d . 1 . . H
H10C 0.540(2) 0.0379(8) 0.2267(15) 0.031(4) Uiso d . 1 . . H
H12A 0.729(2) 0.1485(8) 0.8103(15) 0.037(4) Uiso d . 1 . . H
H12B 0.718(2) 0.0677(8) 0.8703(16) 0.036(4) Uiso d . 1 . . H
H12C 0.589(2) 0.0893(8) 0.7161(16) 0.037(4) Uiso d . 1 . . H
H13A 1.083(2) 0.1410(8) 0.8764(15) 0.035(4) Uiso d . 1 . . H
H13B 1.064(2) 0.0587(8) 0.9300(16) 0.036(4) Uiso d . 1 . . H
H13C 1.200(2) 0.0739(8) 0.8194(16) 0.037(4) Uiso d . 1 . . H
H14A 0.902(2) -0.0345(8) 0.7852(16) 0.034(4) Uiso d . 1 . . H
H14B 1.008(2) -0.0198(8) 0.6609(15) 0.035(4) Uiso d . 1 . . H
H14C 0.780(2) -0.0250(8) 0.6269(16) 0.036(4) Uiso d . 1 . . H

loop_
_atom_site_aniso_label
_atom_site_aniso_U_11
_atom_site_aniso_U_22
_atom_site_aniso_U_33
_atom_site_aniso_U_12
_atom_site_aniso_U_13
_atom_site_aniso_U_23
O1 0.0206(4) 0.0265(4) 0.0166(4) -0.0068(3) 0.0018(3) 0.0055(3)
C1 0.0164(5) 0.0152(5) 0.0163(5) -0.0006(4) 0.0051(4) -0.0015(4)
C2 0.0195(5) 0.0155(5) 0.0133(5) 0.0013(4) 0.0051(4) -0.0015(4)
C3 0.0255(5) 0.0187(5) 0.0178(5) -0.0025(4) 0.0096(4) -0.0001(4)
C4 0.0213(5) 0.0213(5) 0.0244(5) -0.0055(4) 0.0082(4) -0.0041(4)
C5 0.0194(5) 0.0203(5) 0.0194(5) -0.0012(4) 0.0021(4) -0.0042(4)
C6 0.0201(5) 0.0152(5) 0.0146(5) 0.0018(4) 0.0042(4) -0.0016(4)
C7 0.0221(5) 0.0186(5) 0.0140(5) 0.0006(4) 0.0033(4) 0.0013(4)
C8 0.0232(5) 0.0277(6) 0.0217(5) 0.0056(4) 0.0034(4) 0.0024(5)
C9 0.0354(6) 0.0253(6) 0.0154(5) -0.0015(5) 0.0043(5) 0.0042(4)
C10 0.0267(6) 0.0215(5) 0.0167(5) -0.0003(4) 0.0008(4) -0.0013(4)
C11 0.0260(5) 0.0180(5) 0.0134(5) -0.0001(4) 0.0015(4) 0.0006(4)
C12 0.0389(7) 0.0258(6) 0.0182(5) 0.0008(5) 0.0127(5) 0.0009(4)
C13 0.0376(7) 0.0248(6) 0.0183(5) -0.0036(5) -0.0057(5) 0.0014(4)
C14 0.0302(6) 0.0182(5) 0.0209(5) 0.0010(4) 0.0000(5) 0.0004(4)

loop_
_atom_type_symbol
_atom_type_description
_atom_type_scat_dispersion_real
_atom_type_scat_dispersion_imag
_atom_type_scat_source
C C 0.0033 0.0016 'International Tables Vol C Tables 4.2.6.8 and 6.1.1.4'
H H 0.0000 0.0000 'International Tables Vol C Tables 4.2.6.8 and 6.1.1.4'
O O 0.0106 0.0060 'International Tables Vol C Tables 4.2.6.8 and 6.1.1.4'

loop_
_geom_angle_atom_site_label_1
_geom_angle_atom_site_label_2
_geom_angle_atom_site_label_3
_geom_angle
_geom_angle_publ_flag
C1 O1 H1O 109.7(12) yes
O1 C1 C6 120.59(9) yes
O1 C1 C2 116.45(8) yes
C6 C1 C2 122.95(9) yes
C3 C2 C1 116.96(9) ?
C3 C2 C7 121.03(9) ?
C1 C2 C7 122.02(9) ?
C4 C3 C2 121.55(10) ?
C4 C3 H3 118.0(8) ?
C2 C3 H3 120.4(8) ?
C5 C4 C3 120.12(10) ?
C5 C4 H4 119.8(8) ?
C3 C4 H4 120.1(8) ?
C4 C5 C6 121.58(10) ?
C4 C5 H5 118.7(8) ?
C6 C5 H5 119.7(8) ?
C5 C6 C1 116.84(9) ?
C5 C6 C11 121.00(9) ?
C1 C6 C11 122.17(9) ?
C9 C7 C10 106.93(9) ?
C9 C7 C8 107.27(9) ?
C10 C7 C8 110.41(9) ?
C9 C7 C2 111.77(9) ?
C10 C7 C2 110.34(8) ?
C8 C7 C2 110.04(8) ?
C7 C8 H8A 112.7(8) ?
C7 C8 H8B 109.7(8) ?
H8A C8 H8B 109.4(11) ?
C7 C8 H8C 110.3(8) ?
H8A C8 H8C 108.1(11) ?
H8B C8 H8C 106.4(11) ?
C7 C9 H9A 112.0(9) ?
C7 C9 H9B 107.6(8) ?
H9A C9 H9B 108.2(12) ?
C7 C9 H9C 111.7(8) ?
H9A C9 H9C 109.7(12) ?
H9B C9 H9C 107.4(11) ?
C7 C10 H10A 109.8(8) ?
C7 C10 H10B 110.0(8) ?
H10A C10 H10B 107.4(11) ?
C7 C10 H10C 111.9(8) ?
H10A C10 H10C 109.7(11) ?
H10B C10 H10C 107.9(11) ?
C13 C11 C14 106.28(9) ?
C13 C11 C6 111.34(9) ?
C14 C11 C6 110.88(9) ?
C13 C11 C12 105.99(9) ?
C14 C11 C12 111.38(9) ?
C6 C11 C12 110.78(8) ?
C11 C12 H12A 109.9(9) ?
C11 C12 H12B 109.3(8) ?
H12A C12 H12B 108.5(12) ?
C11 C12 H12C 114.9(9) ?
H12A C12 H12C 107.3(12) ?
H12B C12 H12C 106.6(12) ?
C11 C13 H13A 112.0(8) ?
C11 C13 H13B 108.0(8) ?
H13A C13 H13B 108.0(12) ?
C11 C13 H13C 111.9(8) ?
H13A C13 H13C 110.0(12) ?
H13B C13 H13C 106.7(12) ?
C11 C14 H14A 110.6(9) ?
C11 C14 H14B 109.8(9) ?
H14A C14 H14B 107.7(12) ?
C11 C14 H14C 115.3(8) ?
H14A C14 H14C 107.1(12) ?
H14B C14 H14C 106.0(12) ?

loop_
_geom_bond_atom_site_label_1
_geom_bond_atom_site_label_2
_geom_bond_site_symmetry_2
_geom_bond_distance
_geom_bond_publ_flag
O1 C1 . 1.3865(12) yes
O1 H1O . 0.845(19) yes
C1 C6 . 1.4144(13) yes
C1 C2 . 1.4152(14) yes
C2 C3 . 1.3954(14) yes
C2 C7 . 1.5453(14) ?
C3 C4 . 1.3913(15) yes
C3 H3 . 0.958(14) ?
C4 C5 . 1.3863(15) yes
C4 H4 . 0.972(14) ?
C5 C6 . 1.4003(14) yes
C5 H5 . 0.982(14) ?
C6 C11 . 1.5466(14) ?
C7 C9 . 1.5394(15) ?
C7 C10 . 1.5439(15) ?
C7 C8 . 1.5441(15) ?
C8 H8A . 0.999(14) ?
C8 H8B . 1.006(15) ?
C8 H8C . 0.985(15) ?
C9 H9A . 0.992(16) ?
C9 H9B . 1.003(14) ?
C9 H9C . 0.996(14) ?
C10 H10A . 0.990(15) ?
C10 H10B . 0.982(15) ?
C10 H10C . 1.010(15) ?
C11 C13 . 1.5427(15) ?
C11 C14 . 1.5466(15) ?
C11 C12 . 1.5480(16) ?
C12 H12A . 1.000(15) ?
C12 H12B . 1.007(16) ?
C12 H12C . 1.017(15) ?
C13 H13A . 1.012(15) ?
C13 H13B . 1.015(15) ?
C13 H13C . 1.029(16) ?
C14 H14A . 0.993(15) ?
C14 H14B . 0.989(16) ?
C14 H14C . 0.995(15) ?

loop_
_geom_torsion_atom_site_label_1
_geom_torsion_atom_site_label_2
_geom_torsion_atom_site_label_3
_geom_torsion_atom_site_label_4
_geom_torsion
O1 C1 C2 C3 -178.28(9)
C6 C1 C2 C3 1.28(15)
O1 C1 C2 C7 1.45(14)
C6 C1 C2 C7 -178.99(9)
C1 C2 C3 C4 -0.54(15)
C7 C2 C3 C4 179.73(10)
C2 C3 C4 C5 -0.27(16)
C3 C4 C5 C6 0.40(16)
C4 C5 C6 C1 0.30(15)
C4 C5 C6 C11 -179.88(10)
O1 C1 C6 C5 178.38(9)
C2 C1 C6 C5 -1.16(14)
O1 C1 C6 C11 -1.44(14)
C2 C1 C6 C11 179.01(9)
C3 C2 C7 C9 -0.64(13)
C1 C2 C7 C9 179.64(9)
C3 C2 C7 C10 118.21(11)
C1 C2 C7 C10 -61.51(12)
C3 C2 C7 C8 -119.71(11)
C1 C2 C7 C8 60.57(12)
C5 C6 C11 C13 1.08(14)
C1 C6 C11 C13 -179.10(9)
C5 C6 C11 C14 -117.04(11)
C1 C6 C11 C14 62.78(13)
C5 C6 C11 C12 118.77(11)
C1 C6 C11 C12 -61.42(12)

loop_
_cod_related_entry_id
_cod_related_entry_database
_cod_related_entry_code
1 ChemSpider 29135
